data_1511774
loop_
_publ_author_name
'Sonia Orihuela'
'M. Purificaci\'on S\'anchez'
'Miguel Quir\'os'
'Daniel Mart\'in'
'Ren\'e Faure'

_publ_section_title
;
 First Tansition Row Metal Complexes with
 4,5,6,7-Tetrahydro-5,7-dioxo-[1,2,4]triazolo-[1,5-a]pyrimidine
;
_journal_name_full 'Polyhedron '
_journal_page_first 2477
_journal_page_last 2481
_journal_paper_doi 10.1016/S0277-5387(98)00044-8
_journal_volume 17
_journal_year 1998
_chemical_formula_moiety
;
C10 H10 Mn1 N8 O6
;
_chemical_formula_sum 'C10 H10 Mn N8 O6'
_chemical_formula_weight 393.2
_chemical_name_systematic
;
Diaqua-bis(4,5,6,7-tetrahydro-5,7-dioxo(1,2,4)triazolo(1,5-a)pyridimine)
-manganese
;
_space_group_IT_number 2
_symmetry_cell_setting triclinic
_symmetry_Int_Tables_number 2
_symmetry_space_group_name_Hall '-P 1'
_symmetry_space_group_name_H-M 'P -1'
_atom_sites_solution_hydrogens difmap
_atom_sites_solution_primary heavy
_atom_sites_solution_secondary difmap
_audit_creation_date 1999-04-06
_cell_angle_alpha 74.15(2)
_cell_angle_beta 89.54(1)
_cell_angle_gamma 76.44(2)
_cell_formula_units_Z 1
_cell_length_a 4.984(1)
_cell_length_b 8.325(2)
_cell_length_c 9.227(2)
_cell_volume 357.38(14)
_diffrn_ambient_temperature 298
_diffrn_measurement_device_type 'Enraf-Nonius CAD-4'
_diffrn_radiation_type MoK\a
_diffrn_radiation_wavelength 0.71073
_diffrn_reflns_number 3125
_diffrn_reflns_theta_max 30.00
_exptl_absorpt_coefficient_mu 1.029
_exptl_absorpt_correction_T_max 1.00
_exptl_absorpt_correction_T_min 0.95
_exptl_absorpt_correction_type empirical
_exptl_crystal_colour colourless
_exptl_crystal_density_diffrn 1.827
_exptl_crystal_density_method 'not measured'
_exptl_crystal_description prismatic
_exptl_crystal_size_max 0.50
_exptl_crystal_size_mid 0.25
_exptl_crystal_size_min 0.25
_refine_diff_density_max 0.4
_refine_ls_extinction_method none
_refine_ls_goodness_of_fit_ref 1.32
_refine_ls_hydrogen_treatment refxyz
_refine_ls_matrix_type full
_refine_ls_number_reflns 2745
_refine_ls_R_factor_gt 0.037
_refine_ls_structure_factor_coef F
_refine_ls_weighting_details 'calc w=1/\s^2^(Fo^2^)'
_refine_ls_weighting_scheme calc
_refine_ls_wR_factor_ref 0.067
_reflns_number_gt 2745
_reflns_number_total 3125
_reflns_threshold_expression >3sigma(I)
_cod_data_source_file mnsonia.cif
_cod_data_source_block mnsonia
_cod_original_cell_volume 357.4(1)
_cod_original_formula_sum 'C10 H10 Mn1 N8 O6'
_cod_database_code 1511774

loop_
_symmetry_equiv_pos_site_id
_symmetry_equiv_pos_as_xyz
1 x,y,z
2 -x,-y,-z

loop_
_atom_site_label
_atom_site_type_symbol
_atom_site_fract_x
_atom_site_fract_y
_atom_site_fract_z
_atom_site_B_iso_or_equiv
_atom_site_adp_type
Mn1 Mn 0.00000 0.00000 0.00000 1.880(4) Uani
N1 N -0.1607(2) 0.0592(1) 0.2129(1) 1.90(1) Uani
C2 C -0.3032(2) 0.0291(1) 0.3351(1) 2.07(2) Uani
H2 H -0.407(7) -0.083(4) 0.336(4) 2.5 Uiso
N3 N -0.2942(2) 0.1296(1) 0.4281(1) 2.11(2) Uani
C3A C -0.1338(2) 0.2296(1) 0.3568(1) 1.77(1) Uani
N4 N -0.0479(2) 0.3559(1) 0.3936(1) 2.17(2) Uani
H4 H -0.158(8) 0.371(4) 0.476(4) 2.5 Uiso
C5 C 0.1244(3) 0.4434(1) 0.3024(1) 2.02(2) Uani
O5 O 0.1990(2) 0.5587(1) 0.3438(1) 2.93(2) Uani
C6 C 0.2062(2) 0.3975(1) 0.1686(1) 1.90(2) Uani
H6 H 0.343(9) 0.491(4) 0.124(4) 2.5 Uiso
C7 C 0.1226(2) 0.2685(1) 0.1272(1) 1.59(1) Uani
O7 O 0.1789(2) 0.2126(1) 0.01344(9) 2.04(1) Uani
N8 N -0.0510(2) 0.1902(1) 0.2285(1) 1.75(1) Uani
O1W O 0.3515(2) -0.1829(1) 0.1387(1) 2.76(2) Uani
H11W H 0.535(8) -0.213(5) 0.083(4) 2.5 Uiso
H12W H 0.337(8) -0.256(4) 0.190(4) 2.5 Uiso

loop_
_atom_type_symbol
_atom_type_radius_bond
C 0.68
H 0.23
Mn 1.35
N 0.68
O 0.68

loop_
_geom_angle_atom_site_label_1
_geom_angle_atom_site_label_2
_geom_angle_atom_site_label_3
_geom_angle
N1 Mn O7 76.46(3)
N1 Mn O1W 87.38(4)
O7 Mn O1W 89.84(4)
Mn N1 C2 151.70(9)
Mn N1 N8 106.09(6)
C2 N1 N8 106.2(1)
N1 C2 N3 115.6(1)
C2 N3 C3A 102.3(1)
N3 C3A N4 130.5(1)
N3 C3A N8 110.7(1)
N4 C3A N8 118.8(1)
C3A N4 C5 120.9(1)
N4 C5 O5 117.7(1)
N4 C5 C6 118.3(1)
O5 C5 C6 124.0(1)
C5 C6 C7 122.5(1)
C6 C7 O7 129.8(1)
C6 C7 N8 113.7(1)
O7 C7 N8 116.5(1)
Mn O7 C7 116.01(7)
N1 N8 C3A 109.26(9)
N1 N8 C7 124.9(1)
C3A N8 C7 125.9(1)

loop_
_geom_bond_atom_site_label_1
_geom_bond_atom_site_label_2
_geom_bond_distance
Mn N1 2.251(1)
Mn O7 2.193(1)
Mn O1W 2.1797(9)
N1 C2 1.325(2)
N1 N8 1.371(2)
C2 N3 1.360(2)
N3 C3A 1.330(2)
C3A N8 1.349(1)
C3A N4 1.347(2)
N4 C5 1.387(2)
C5 O5 1.256(2)
C5 C6 1.419(2)
C6 C7 1.382(2)
C7 O7 1.265(1)
C7 N8 1.402(1)

loop_
_geom_hbond_atom_site_label_D
_geom_hbond_atom_site_label_A
_geom_hbond_site_symmetry_A
_geom_hbond_distance_DA
N4 O5 2566 2.759(4)
O1W O7 2655 2.712(4)
O1W O5 1545 2.703(4)
